data_7234292
loop_
_publ_author_name
'D. Kaleeswaran'
'Pratap Vishnoi'
'Ramaswamy Murugavel'

_publ_section_title
;
 [3+3] Imine and beta-ketoenamine tethered fluorescent covalent-organic
 frameworks for CO2 uptake and nitroaromatic sensing
;
_journal_name_full 'Journal of Materials Chemistry C'
_journal_page_first 7159
_journal_page_last 7171
_journal_paper_doi 10.1039/C5TC00670H
_journal_volume 3
_journal_year 2015
_chemical_formula_moiety 'C45 H33 N3, 0.5(C4 H10 O)'
_chemical_formula_sum 'C47 H38 N3 O0.5'
_chemical_formula_weight 652.80
_space_group_IT_number 4
_space_group_name_Hall 'P 2yb'
_space_group_name_H-M_alt 'P 1 21 1'
_symmetry_cell_setting monoclinic
_symmetry_space_group_name_Hall 'P 2yb'
_symmetry_space_group_name_H-M 'P 1 21 1'
_atom_sites_solution_hydrogens geom
_atom_sites_solution_primary direct
_atom_sites_solution_secondary difmap
_cell_angle_alpha 90.00
_cell_angle_beta 97.409(11)
_cell_angle_gamma 90.00
_cell_formula_units_Z 4
_cell_length_a 7.341(4)
_cell_length_b 30.358(14)
_cell_length_c 16.214(9)
_cell_measurement_reflns_used 2241
_cell_measurement_temperature 100(2)
_cell_measurement_theta_max 68.2
_cell_measurement_theta_min 6.7
_cell_volume 3583(3)
_computing_cell_refinement 'CrystalClear-SM Expert 2.0 r4'
_computing_data_collection 'CrystalClear-SM Expert 2.0 r4 (Rigaku, 2009)'
_computing_data_reduction 'CrystalClear-SM Expert 2.0 r4'
_computing_molecular_graphics 'CrystalStructure 4.0 (Rigaku, 2010)'
_computing_publication_material 'CrystalStructure 4.0'
_computing_structure_refinement 'SHELXL97 (Sheldrick, 2008)'
_computing_structure_solution 'SHELXS86 (Sheldrick, 1985)'
_diffrn_ambient_temperature 100(2)
_diffrn_detector_area_resol_mean 28.5714
_diffrn_measured_fraction_theta_full 0.967
_diffrn_measured_fraction_theta_max 0.967
_diffrn_measurement_device_type 'Rigaku Saturn724+'
_diffrn_measurement_method \w
_diffrn_radiation_monochromator graphite
_diffrn_radiation_source 'fine-focus sealed tube'
_diffrn_radiation_type CuK\a
_diffrn_radiation_wavelength 1.54190
_diffrn_reflns_av_R_equivalents 0.0896
_diffrn_reflns_av_sigmaI/netI 0.1183
_diffrn_reflns_limit_h_max 8
_diffrn_reflns_limit_h_min -8
_diffrn_reflns_limit_k_max 30
_diffrn_reflns_limit_k_min -34
_diffrn_reflns_limit_l_max 13
_diffrn_reflns_limit_l_min -18
_diffrn_reflns_number 15608
_diffrn_reflns_theta_full 59.99
_diffrn_reflns_theta_max 59.99
_diffrn_reflns_theta_min 6.75
_exptl_absorpt_coefficient_mu 0.549
_exptl_absorpt_correction_T_max 0.9784
_exptl_absorpt_correction_T_min 0.8934
_exptl_absorpt_correction_type numerical
_exptl_absorpt_process_details 'NUMABS (Rigaku, 1999)'
_exptl_crystal_colour Yellow
_exptl_crystal_density_diffrn 1.210
_exptl_crystal_density_method 'not measured'
_exptl_crystal_description Needle
_exptl_crystal_F_000 1380
_exptl_crystal_size_max 0.21
_exptl_crystal_size_mid 0.09
_exptl_crystal_size_min 0.04
_refine_diff_density_max 0.304
_refine_diff_density_min -0.280
_refine_diff_density_rms 0.052
_refine_ls_abs_structure_details 'Flack H D (1983), Acta Cryst. A39, 876-881'
_refine_ls_abs_structure_Flack 0.00
_refine_ls_extinction_coef 0.00068(18)
_refine_ls_extinction_expression Fc^*^=kFc[1+0.001xFc^2^\l^3^/sin(2\q)]^-1/4^
_refine_ls_extinction_method SHELXL
_refine_ls_goodness_of_fit_ref 1.110
_refine_ls_hydrogen_treatment constr
_refine_ls_matrix_type full
_refine_ls_number_parameters 911
_refine_ls_number_reflns 9326
_refine_ls_number_restraints 13
_refine_ls_restrained_S_all 1.118
_refine_ls_R_factor_all 0.1005
_refine_ls_R_factor_gt 0.0710
_refine_ls_shift/su_max 0.000
_refine_ls_shift/su_mean 0.000
_refine_ls_structure_factor_coef Fsqd
_refine_ls_weighting_details 'calc w=1/[\s^2^(Fo^2^)+(0.0694P)^2^+0.4318P] where P=(Fo^2^+2Fc^2^)/3'
_refine_ls_weighting_scheme calc
_refine_ls_wR_factor_gt 0.1614
_refine_ls_wR_factor_ref 0.1891
_reflns_number_gt 6901
_reflns_number_total 9326
_reflns_threshold_expression >2sigma(I)
_cod_data_source_file J-Mater-Chem-C-2015-3-7159.cif
_cod_data_source_block TAPB-Benz
_cod_depositor_comments
;
The following automatic conversions were performed:

data item '_exptl_absorpt_correction_type' value 'Numerical' was
changed to 'numerical' in accordance with the built-in table derived
from the CIF Core dictionary named 'cif_core.dic' version 2.4.5 last
updated on 2014-11-21.

data item '_symmetry_cell_setting' value 'Monoclinic' was changed to
'monoclinic' in accordance with the built-in table derived from the
CIF Core dictionary named 'cif_core.dic' version 2.4.5 last updated
on 2014-11-21.

Automatic conversion script
Id: cif_fix_values 6909 2019-04-08 15:41:33Z antanas 

2024-06-28
Z value and formula fixed to values more according to usual
chemical conventions.                 miguel
;
_cod_original_formula_sum 'C94 H76 N6 O'
_cod_original_formula_weight 1305.61
_cod_original_formula_moiety '2(C45 H33 N3), C4 H10 O'
_cod_original_formula_units_Z 2
_cod_original_sg_symbol_H-M 'P 21'
_cod_database_code 7234292

loop_
_symmetry_equiv_pos_as_xyz
'x, y, z'
'-x, y+1/2, -z'

loop_
_atom_site_label
_atom_site_type_symbol
_atom_site_fract_x
_atom_site_fract_y
_atom_site_fract_z
_atom_site_U_iso_or_equiv
_atom_site_adp_type
_atom_site_occupancy
_atom_site_symmetry_multiplicity
_atom_site_calc_flag
_atom_site_refinement_flags
_atom_site_disorder_assembly
_atom_site_disorder_group
C1 C -0.4295(7) 0.58927(19) 1.0310(3) 0.0279(13) Uani 1 1 d . . .
C2 C -0.3562(7) 0.58727(19) 1.1140(3) 0.0297(13) Uani 1 1 d . . .
H2 H -0.3265 0.5593 1.1386 0.036 Uiso 1 1 calc R . .
C3 C -0.3250(7) 0.62466(18) 1.1621(3) 0.0249(12) Uani 1 1 d . . .
C4 C -0.3608(8) 0.6655(2) 1.1251(3) 0.0321(14) Uani 1 1 d . . .
H4 H -0.3323 0.6914 1.1570 0.039 Uiso 1 1 calc R . .
C5 C -0.4373(7) 0.66953(19) 1.0423(3) 0.0295(13) Uani 1 1 d . . .
C6 C -0.4754(7) 0.63059(19) 0.9961(4) 0.0304(13) Uani 1 1 d . . .
H6 H -0.5333 0.6324 0.9403 0.037 Uiso 1 1 calc R . .
C7 C -0.4524(7) 0.55003(18) 0.9763(3) 0.0286(13) Uani 1 1 d . . .
C8 C -0.4328(8) 0.55316(19) 0.8927(3) 0.0319(13) Uani 1 1 d . . .
H8 H -0.4070 0.5811 0.8703 0.038 Uiso 1 1 calc R . .
C9 C -0.4498(8) 0.5171(2) 0.8413(3) 0.0329(14) Uani 1 1 d . . .
H9 H -0.4330 0.5201 0.7844 0.039 Uiso 1 1 calc R . .
C10 C -0.4916(7) 0.47611(19) 0.8721(4) 0.0311(13) Uani 1 1 d . . .
C11 C -0.5083(8) 0.4720(2) 0.9564(3) 0.0347(14) Uani 1 1 d . . .
H11 H -0.5325 0.4440 0.9788 0.042 Uiso 1 1 calc R . .
C12 C -0.4899(7) 0.50858(19) 1.0074(3) 0.0315(13) Uani 1 1 d . . .
H12 H -0.5031 0.5055 1.0647 0.038 Uiso 1 1 calc R . .
C13 C -0.2402(7) 0.62251(18) 1.2517(3) 0.0261(12) Uani 1 1 d . . .
C14 C -0.1184(8) 0.58973(19) 1.2799(3) 0.0316(13) Uani 1 1 d . . .
H14 H -0.0933 0.5669 1.2429 0.038 Uiso 1 1 calc R . .
C15 C -0.0310(8) 0.58929(19) 1.3614(3) 0.0303(13) Uani 1 1 d . . .
H15 H 0.0491 0.5657 1.3801 0.036 Uiso 1 1 calc R . .
C16 C -0.0609(8) 0.6232(2) 1.4149(3) 0.0332(14) Uani 1 1 d . . .
C17 C -0.1933(8) 0.65435(19) 1.3900(3) 0.0317(13) Uani 1 1 d . . .
H17 H -0.2247 0.6758 1.4285 0.038 Uiso 1 1 calc R . .
C18 C -0.2810(7) 0.65449(18) 1.3089(3) 0.0284(13) Uani 1 1 d . . .
H18 H -0.3697 0.6765 1.2919 0.034 Uiso 1 1 calc R . .
C19 C -0.4742(8) 0.71244(19) 1.0016(3) 0.0294(13) Uani 1 1 d . . .
C20 C -0.5290(8) 0.74946(17) 1.0440(4) 0.0377(13) Uani 1 1 d . . .
H20 H -0.5435 0.7471 1.1012 0.045 Uiso 1 1 calc R . .
C21 C -0.5619(7) 0.78913(18) 1.0039(3) 0.0372(13) Uani 1 1 d . . .
H21 H -0.5998 0.8136 1.0340 0.045 Uiso 1 1 calc R . .
C22 C -0.5412(8) 0.7943(2) 0.9208(4) 0.0349(14) Uani 1 1 d . . .
C23 C -0.4877(9) 0.75811(18) 0.8783(3) 0.0434(15) Uani 1 1 d . . .
H23 H -0.4770 0.7607 0.8207 0.052 Uiso 1 1 calc R . .
C24 C -0.4497(8) 0.71837(18) 0.9178(3) 0.0389(13) Uani 1 1 d . . .
H24 H -0.4060 0.6945 0.8878 0.047 Uiso 1 1 calc R . .
C25 C -0.5894(7) 0.40610(18) 0.8252(3) 0.0322(12) Uani 1 1 d . . .
H25 H -0.6607 0.4051 0.8701 0.039 Uiso 1 1 calc R . .
C26 C -0.5909(7) 0.36806(19) 0.7695(4) 0.0318(13) Uani 1 1 d . . .
C27 C -0.5067(9) 0.3697(2) 0.6974(4) 0.0482(16) Uani 1 1 d . . .
H27 H -0.4463 0.3959 0.6837 0.058 Uiso 1 1 calc R . .
C28 C -0.5107(10) 0.3330(2) 0.6451(4) 0.0553(18) Uani 1 1 d . . .
H28 H -0.4561 0.3344 0.5951 0.066 Uiso 1 1 calc R . .
C29 C -0.5953(9) 0.2946(2) 0.6670(4) 0.0530(18) Uani 1 1 d . . .
H29 H -0.5968 0.2694 0.6320 0.064 Uiso 1 1 calc R . .
C30 C -0.6765(8) 0.2925(2) 0.7384(4) 0.0431(15) Uani 1 1 d . . .
H30 H -0.7358 0.2662 0.7524 0.052 Uiso 1 1 calc R . .
C31 C -0.6713(8) 0.32911(19) 0.7900(3) 0.0393(13) Uani 1 1 d . . .
H31 H -0.7242 0.3273 0.8404 0.047 Uiso 1 1 calc R . .
C32 C 0.2084(8) 0.62029(18) 1.5039(3) 0.0332(13) Uani 1 1 d . . .
H32 H 0.2595 0.6088 1.4575 0.040 Uiso 1 1 calc R . .
C33 C 0.3317(8) 0.6279(2) 1.5816(4) 0.0364(14) Uani 1 1 d . . .
C34 C 0.2660(10) 0.6458(2) 1.6517(4) 0.0444(16) Uani 1 1 d . . .
H34 H 0.1392 0.6520 1.6517 0.053 Uiso 1 1 calc R . .
C35 C 0.3915(9) 0.6542(3) 1.7207(4) 0.0486(18) Uani 1 1 d . . .
H35 H 0.3491 0.6663 1.7687 0.058 Uiso 1 1 calc R . .
C36 C 0.5776(10) 0.6455(2) 1.7225(4) 0.0512(19) Uani 1 1 d . . .
H36 H 0.6608 0.6516 1.7711 0.061 Uiso 1 1 calc R . .
C37 C 0.6412(9) 0.6277(2) 1.6518(4) 0.0500(17) Uani 1 1 d . . .
H37 H 0.7678 0.6213 1.6519 0.060 Uiso 1 1 calc R . .
C38 C 0.5173(9) 0.6197(2) 1.5820(4) 0.0428(16) Uani 1 1 d . . .
H38 H 0.5601 0.6083 1.5334 0.051 Uiso 1 1 calc R . .
C39 C -0.5840(10) 0.8435(2) 0.8108(5) 0.0535(19) Uani 1 1 d . . .
H39 H -0.5534 0.8201 0.7763 0.064 Uiso 1 1 calc R . .
C40 C -0.6355(9) 0.8867(2) 0.7724(5) 0.0481(18) Uani 1 1 d . . .
C41 C -0.6819(9) 0.9217(2) 0.8220(5) 0.0525(19) Uani 1 1 d . . .
H41 H -0.6731 0.9181 0.8806 0.063 Uiso 1 1 calc R . .
C42 C -0.7399(9) 0.9611(2) 0.7866(5) 0.060(2) Uani 1 1 d . . .
H42 H -0.7702 0.9848 0.8205 0.072 Uiso 1 1 calc R . .
C43 C -0.7540(10) 0.9660(3) 0.7016(6) 0.064(2) Uani 1 1 d . . .
H43 H -0.7979 0.9929 0.6768 0.077 Uiso 1 1 calc R . .
C44 C -0.7054(11) 0.9325(3) 0.6527(6) 0.074(3) Uani 1 1 d . . .
H44 H -0.7094 0.9369 0.5945 0.088 Uiso 1 1 calc R . .
C45 C -0.6497(12) 0.8918(3) 0.6876(5) 0.068(2) Uani 1 1 d . . .
H45 H -0.6220 0.8681 0.6532 0.082 Uiso 1 1 calc R . .
C46 C -0.9167(7) 0.46354(18) 1.0464(3) 0.0272(12) Uani 1 1 d . . .
C47 C -0.8449(7) 0.46746(18) 1.1292(3) 0.0270(12) Uani 1 1 d . . .
H47 H -0.8182 0.4415 1.1612 0.032 Uiso 1 1 calc R . .
C48 C -0.8105(7) 0.50834(18) 1.1670(3) 0.0264(12) Uani 1 1 d . . .
C49 C -0.8484(7) 0.54644(19) 1.1179(3) 0.0286(13) Uani 1 1 d . . .
H49 H -0.8266 0.5747 1.1425 0.034 Uiso 1 1 calc R . .
C50 C -0.9180(7) 0.54332(18) 1.0329(3) 0.0267(13) Uani 1 1 d . . .
C51 C -0.9558(7) 0.50182(18) 1.0004(3) 0.0262(12) Uani 1 1 d . . .
H51 H -1.0110 0.4993 0.9443 0.031 Uiso 1 1 calc R . .
C52 C -0.9514(7) 0.41934(18) 1.0064(3) 0.0265(12) Uani 1 1 d . . .
C53 C -1.0890(8) 0.41398(17) 0.9400(3) 0.0337(12) Uani 1 1 d . . .
H53 H -1.1615 0.4386 0.9199 0.040 Uiso 1 1 calc R . .
C54 C -1.1220(7) 0.37309(18) 0.9025(3) 0.0342(12) Uani 1 1 d . . .
H54 H -1.2163 0.3702 0.8568 0.041 Uiso 1 1 calc R . .
C55 C -1.0199(8) 0.33670(19) 0.9306(3) 0.0323(14) Uani 1 1 d . . .
C56 C -0.8817(7) 0.34198(17) 0.9969(3) 0.0318(12) Uani 1 1 d . . .
H56 H -0.8103 0.3172 1.0170 0.038 Uiso 1 1 calc R . .
C57 C -0.8458(8) 0.38305(17) 1.0344(3) 0.0342(12) Uani 1 1 d . . .
H57 H -0.7492 0.3862 1.0790 0.041 Uiso 1 1 calc R . .
C58 C -0.7321(8) 0.51218(19) 1.2553(3) 0.0284(13) Uani 1 1 d . . .
C59 C -0.7734(8) 0.4810(2) 1.3132(3) 0.0320(13) Uani 1 1 d . . .
H59 H -0.8605 0.4585 1.2963 0.038 Uiso 1 1 calc R . .
C60 C -0.6896(8) 0.4820(2) 1.3954(4) 0.0345(14) Uani 1 1 d . . .
H60 H -0.7223 0.4610 1.4342 0.041 Uiso 1 1 calc R . .
C61 C -0.5603(7) 0.51345(18) 1.4199(3) 0.0254(12) Uani 1 1 d . . .
C62 C -0.5219(7) 0.54639(19) 1.3648(3) 0.0315(13) Uani 1 1 d . . .
H62 H -0.4355 0.5689 1.3823 0.038 Uiso 1 1 calc R . .
C63 C -0.6118(7) 0.54598(18) 1.2837(3) 0.0280(12) Uani 1 1 d . . .
H63 H -0.5906 0.5693 1.2470 0.034 Uiso 1 1 calc R . .
C64 C -0.9430(7) 0.58290(19) 0.9805(3) 0.0289(13) Uani 1 1 d . . .
C65 C -0.9904(8) 0.62394(19) 1.0091(3) 0.0291(13) Uani 1 1 d . . .
H65 H -1.0076 0.6270 1.0659 0.035 Uiso 1 1 calc R . .
C66 C -1.0136(8) 0.66062(19) 0.9580(3) 0.0309(13) Uani 1 1 d . . .
H66 H -1.0456 0.6883 0.9796 0.037 Uiso 1 1 calc R . .
C67 C -0.9890(8) 0.65641(19) 0.8736(3) 0.0325(14) Uani 1 1 d . . .
C68 C -0.9482(8) 0.61580(18) 0.8434(4) 0.0335(14) Uani 1 1 d . . .
H68 H -0.9393 0.6125 0.7858 0.040 Uiso 1 1 calc R . .
C69 C -0.9201(8) 0.57981(19) 0.8950(3) 0.0306(13) Uani 1 1 d . . .
H69 H -0.8848 0.5525 0.8732 0.037 Uiso 1 1 calc R . .
C70 C -1.0937(8) 0.2902(2) 0.8177(4) 0.0388(15) Uani 1 1 d . . .
H70 H -1.0942 0.3155 0.7834 0.047 Uiso 1 1 calc R . .
C71 C -1.1402(8) 0.24755(19) 0.7791(4) 0.0350(14) Uani 1 1 d . . .
C72 C -1.1652(9) 0.2445(2) 0.6925(4) 0.0458(17) Uani 1 1 d . . .
H72 H -1.1436 0.2696 0.6600 0.055 Uiso 1 1 calc R . .
C73 C -1.2207(9) 0.2056(2) 0.6538(4) 0.0431(16) Uani 1 1 d . . .
H73 H -1.2401 0.2040 0.5948 0.052 Uiso 1 1 calc R . .
C74 C -1.2484(8) 0.1685(2) 0.7013(4) 0.0418(16) Uani 1 1 d . . .
H74 H -1.2852 0.1414 0.6753 0.050 Uiso 1 1 calc R . .
C75 C -1.2213(9) 0.1720(2) 0.7872(4) 0.0421(15) Uani 1 1 d . . .
H75 H -1.2420 0.1469 0.8200 0.050 Uiso 1 1 calc R . .
C76 C -1.1652(8) 0.2107(2) 0.8259(4) 0.0378(15) Uani 1 1 d . . .
H76 H -1.1435 0.2121 0.8849 0.045 Uiso 1 1 calc R . .
C77 C -0.2876(9) 0.5165(2) 1.5107(4) 0.0353(14) Uani 1 1 d . . .
H77 H -0.2356 0.5290 1.4654 0.042 Uiso 1 1 calc R . .
C78 C -0.1670(8) 0.50834(19) 1.5879(3) 0.0321(13) Uani 1 1 d . . .
C79 C -0.2291(8) 0.4884(2) 1.6547(3) 0.0359(15) Uani 1 1 d . . .
H79 H -0.3556 0.4813 1.6527 0.043 Uiso 1 1 calc R . .
C80 C -0.1088(9) 0.4785(2) 1.7254(4) 0.0443(16) Uani 1 1 d . . .
H80 H -0.1517 0.4638 1.7708 0.053 Uiso 1 1 calc R . .
C81 C 0.0731(9) 0.4901(2) 1.7292(4) 0.0466(17) Uani 1 1 d . . .
H81 H 0.1542 0.4844 1.7786 0.056 Uiso 1 1 calc R . .
C82 C 0.1391(10) 0.5097(3) 1.6633(4) 0.0561(19) Uani 1 1 d . . .
H82 H 0.2656 0.5170 1.6661 0.067 Uiso 1 1 calc R . .
C83 C 0.0182(10) 0.5189(2) 1.5922(4) 0.0528(19) Uani 1 1 d . . .
H83 H 0.0627 0.5325 1.5459 0.063 Uiso 1 1 calc R . .
C84 C -0.9974(8) 0.73103(19) 0.8376(4) 0.0363(13) Uani 1 1 d . . .
H84 H -0.9369 0.7375 0.8916 0.044 Uiso 1 1 calc R . .
C85 C -1.0555(9) 0.7674(2) 0.7790(4) 0.0413(15) Uani 1 1 d . . .
C86 C -1.0243(8) 0.81077(19) 0.8045(4) 0.0455(15) Uani 1 1 d . . .
H86 H -0.9625 0.8167 0.8586 0.055 Uiso 1 1 calc R . .
C87 C -1.0818(9) 0.8451(2) 0.7526(4) 0.0490(16) Uani 1 1 d . . .
H87 H -1.0606 0.8745 0.7711 0.059 Uiso 1 1 calc R . .
C88 C -1.1676(13) 0.8374(3) 0.6761(5) 0.076(3) Uani 1 1 d . . .
H88 H -1.2042 0.8613 0.6399 0.091 Uiso 1 1 calc R . .
C89 C -1.2027(15) 0.7948(3) 0.6500(5) 0.095(3) Uani 1 1 d . . .
H89 H -1.2669 0.7898 0.5962 0.114 Uiso 1 1 calc R . .
C90 C -1.1470(13) 0.7593(2) 0.7001(4) 0.074(2) Uani 1 1 d . . .
H90 H -1.1706 0.7300 0.6810 0.089 Uiso 1 1 calc R . .
C91 C -0.6652(18) 0.7600(3) 1.5612(8) 0.122(4) Uani 1 1 d . . .
H91A H -0.6844 0.7410 1.6082 0.183 Uiso 1 1 calc R . .
H91B H -0.5498 0.7762 1.5745 0.183 Uiso 1 1 calc R . .
H91C H -0.6591 0.7419 1.5116 0.183 Uiso 1 1 calc R . .
C92 C -0.800(2) 0.7874(6) 1.5473(9) 0.160(5) Uani 1 1 d U . .
H92A H -0.8053 0.8030 1.6006 0.192 Uiso 1 1 calc R . .
H92B H -0.9122 0.7693 1.5373 0.192 Uiso 1 1 calc R . .
C93 C -0.938(2) 0.8498(6) 1.4733(9) 0.166(5) Uani 1 1 d U . .
H93A H -0.9227 0.8686 1.5236 0.200 Uiso 1 1 calc R . .
H93B H -1.0583 0.8350 1.4723 0.200 Uiso 1 1 calc R . .
C94 C -0.9567(15) 0.8784(3) 1.4066(5) 0.098(3) Uani 1 1 d . . .
H94A H -1.0685 0.8960 1.4072 0.147 Uiso 1 1 calc R . .
H94B H -0.9652 0.8616 1.3547 0.147 Uiso 1 1 calc R . .
H94C H -0.8498 0.8980 1.4104 0.147 Uiso 1 1 calc R . .
N1 N -0.4959(6) 0.44031(15) 0.8152(3) 0.0316(11) Uani 1 1 d . . .
N2 N 0.0353(6) 0.62834(17) 1.4957(3) 0.0329(11) Uani 1 1 d . . .
N3 N -0.5793(7) 0.83688(17) 0.8860(3) 0.0427(13) Uani 1 1 d . . .
N4 N -1.0516(6) 0.29451(16) 0.8975(3) 0.0335(11) Uani 1 1 d . . .
N5 N -0.4589(6) 0.50788(16) 1.5007(3) 0.0329(11) Uani 1 1 d . . .
N6 N -1.0280(7) 0.69136(16) 0.8160(3) 0.0367(12) Uani 1 1 d . . .
O1 O -0.8184(8) 0.81978(18) 1.4864(3) 0.0784(16) Uani 1 1 d . . .

loop_
_atom_site_aniso_label
_atom_site_aniso_U_11
_atom_site_aniso_U_22
_atom_site_aniso_U_33
_atom_site_aniso_U_23
_atom_site_aniso_U_13
_atom_site_aniso_U_12
C1 0.023(3) 0.031(3) 0.028(3) -0.005(2) -0.001(2) 0.000(2)
C2 0.028(3) 0.027(3) 0.034(3) 0.001(3) 0.006(3) 0.000(2)
C3 0.024(3) 0.030(3) 0.020(3) -0.002(2) 0.001(2) -0.002(2)
C4 0.037(3) 0.030(4) 0.031(3) -0.011(3) 0.006(3) 0.001(3)
C5 0.026(3) 0.034(3) 0.029(3) 0.000(3) 0.002(2) 0.001(2)
C6 0.023(3) 0.031(3) 0.037(3) -0.004(3) 0.001(2) 0.003(2)
C7 0.024(3) 0.026(3) 0.034(3) 0.001(2) -0.002(2) 0.003(2)
C8 0.038(4) 0.026(3) 0.031(3) 0.005(3) 0.000(3) 0.003(2)
C9 0.027(3) 0.037(4) 0.033(3) 0.008(3) -0.001(3) 0.002(2)
C10 0.023(3) 0.029(3) 0.040(3) -0.003(3) -0.005(3) 0.000(2)
C11 0.038(4) 0.038(4) 0.028(3) 0.001(3) 0.002(3) 0.000(3)
C12 0.026(3) 0.034(4) 0.034(3) 0.001(3) 0.001(2) 0.000(2)
C13 0.026(3) 0.027(3) 0.024(3) 0.000(2) 0.002(2) 0.001(2)
C14 0.035(3) 0.033(4) 0.027(3) -0.008(2) 0.006(2) -0.002(3)
C15 0.037(3) 0.025(3) 0.028(3) -0.001(2) 0.002(2) 0.001(2)
C16 0.036(3) 0.033(4) 0.031(3) -0.002(3) 0.003(2) -0.005(3)
C17 0.034(3) 0.030(3) 0.031(3) -0.001(2) 0.006(3) -0.004(3)
C18 0.029(3) 0.027(3) 0.028(3) -0.001(2) 0.001(2) 0.001(2)
C19 0.032(3) 0.027(3) 0.028(3) 0.001(2) 0.002(2) -0.001(2)
C20 0.042(3) 0.030(3) 0.043(3) 0.003(2) 0.012(3) 0.003(2)
C21 0.037(3) 0.031(3) 0.044(3) -0.007(3) 0.007(3) -0.001(2)
C22 0.027(3) 0.022(3) 0.054(4) 0.000(3) 0.001(3) -0.003(2)
C23 0.057(4) 0.032(3) 0.036(3) -0.003(3) -0.010(3) 0.002(3)
C24 0.043(3) 0.035(3) 0.035(3) -0.003(2) -0.009(3) 0.009(2)
C25 0.029(3) 0.031(3) 0.034(3) -0.005(2) -0.005(2) -0.001(2)
C26 0.025(3) 0.027(3) 0.043(3) -0.007(3) 0.003(2) 0.001(2)
C27 0.060(4) 0.039(4) 0.048(4) -0.010(3) 0.017(3) -0.009(3)
C28 0.065(5) 0.052(4) 0.055(4) -0.020(3) 0.031(3) -0.011(3)
C29 0.050(4) 0.047(4) 0.063(4) -0.017(3) 0.012(3) -0.008(3)
C30 0.037(3) 0.031(3) 0.061(4) -0.008(3) 0.005(3) 0.000(3)
C31 0.041(3) 0.040(4) 0.037(3) -0.008(2) 0.007(3) -0.001(3)
C32 0.040(4) 0.026(3) 0.033(3) -0.003(2) 0.004(3) -0.005(2)
C33 0.042(4) 0.025(3) 0.041(3) -0.001(3) -0.001(3) -0.009(3)
C34 0.046(4) 0.055(4) 0.031(3) -0.002(3) -0.002(3) -0.010(3)
C35 0.038(4) 0.078(5) 0.028(3) -0.015(3) -0.001(3) -0.015(3)
C36 0.051(5) 0.063(5) 0.039(4) -0.008(3) 0.005(3) -0.012(3)
C37 0.037(4) 0.057(5) 0.054(4) -0.012(3) -0.002(3) 0.000(3)
C38 0.037(4) 0.047(4) 0.043(3) -0.007(3) 0.003(3) 0.001(3)
C39 0.045(4) 0.043(5) 0.073(5) 0.020(4) 0.013(4) 0.007(3)
C40 0.035(4) 0.036(4) 0.075(5) 0.021(3) 0.015(3) 0.007(3)
C41 0.040(4) 0.031(4) 0.081(5) 0.009(4) -0.014(4) -0.010(3)
C42 0.038(4) 0.038(4) 0.096(6) 0.009(4) -0.016(4) -0.008(3)
C43 0.041(4) 0.042(5) 0.109(7) 0.032(5) 0.008(4) -0.003(3)
C44 0.063(5) 0.063(6) 0.103(6) 0.044(5) 0.040(5) 0.024(4)
C45 0.084(6) 0.048(5) 0.080(6) 0.030(4) 0.037(5) 0.014(4)
C46 0.027(3) 0.026(3) 0.029(3) -0.002(2) 0.000(2) 0.001(2)
C47 0.026(3) 0.028(3) 0.026(3) 0.003(2) 0.000(2) 0.001(2)
C48 0.024(3) 0.025(3) 0.030(3) -0.002(2) 0.003(2) 0.001(2)
C49 0.028(3) 0.028(3) 0.029(3) -0.002(2) -0.001(2) 0.005(2)
C50 0.031(3) 0.027(3) 0.020(3) -0.002(2) -0.002(2) 0.000(2)
C51 0.028(3) 0.026(3) 0.023(3) -0.001(2) -0.003(2) -0.001(2)
C52 0.019(3) 0.027(3) 0.032(3) 0.006(2) -0.002(2) 0.001(2)
C53 0.035(3) 0.022(3) 0.042(3) 0.002(2) -0.001(3) 0.002(2)
C54 0.026(3) 0.038(3) 0.036(3) 0.000(2) -0.005(2) 0.002(2)
C55 0.040(4) 0.027(3) 0.029(3) -0.002(2) -0.001(3) -0.005(3)
C56 0.032(3) 0.031(3) 0.030(3) 0.003(2) -0.003(2) 0.002(2)
C57 0.041(3) 0.031(3) 0.031(3) -0.005(2) 0.006(2) -0.004(2)
C58 0.031(3) 0.030(4) 0.024(3) 0.005(2) 0.003(2) 0.003(2)
C59 0.031(3) 0.031(3) 0.033(3) 0.001(2) -0.002(3) 0.001(2)
C60 0.035(3) 0.033(4) 0.034(3) 0.008(3) 0.003(3) -0.003(3)
C61 0.026(3) 0.025(3) 0.024(3) 0.004(2) 0.000(2) 0.000(2)
C62 0.025(3) 0.025(3) 0.044(3) -0.004(3) 0.001(3) -0.001(2)
C63 0.031(3) 0.020(3) 0.032(3) -0.005(2) 0.002(2) 0.003(2)
C64 0.019(3) 0.035(4) 0.031(3) 0.009(3) -0.002(2) 0.005(2)
C65 0.029(3) 0.034(4) 0.023(3) -0.002(2) -0.003(2) 0.008(2)
C66 0.033(3) 0.020(3) 0.039(3) 0.002(2) 0.002(3) -0.002(2)
C67 0.034(4) 0.023(3) 0.039(3) 0.004(3) 0.000(3) -0.001(2)
C68 0.036(3) 0.026(4) 0.037(3) 0.007(3) 0.000(3) -0.003(2)
C69 0.034(3) 0.026(3) 0.032(3) -0.003(3) 0.003(3) -0.002(2)
C70 0.044(4) 0.022(3) 0.052(4) -0.001(3) 0.012(3) 0.000(3)
C71 0.026(3) 0.030(4) 0.046(4) -0.003(3) -0.007(3) 0.005(2)
C72 0.056(4) 0.037(4) 0.046(4) -0.015(3) 0.011(3) -0.009(3)
C73 0.052(4) 0.032(4) 0.046(4) -0.012(3) 0.005(3) 0.008(3)
C74 0.028(3) 0.034(4) 0.063(4) -0.016(3) 0.004(3) 0.002(3)
C75 0.044(4) 0.021(3) 0.059(4) 0.000(3) -0.003(3) 0.003(3)
C76 0.039(4) 0.025(4) 0.047(4) -0.002(3) -0.003(3) 0.001(3)
C77 0.042(4) 0.031(3) 0.031(3) -0.002(2) -0.001(3) -0.005(3)
C78 0.030(3) 0.030(3) 0.035(3) -0.004(3) -0.003(2) -0.001(2)
C79 0.032(3) 0.046(4) 0.029(3) -0.003(3) 0.003(3) 0.009(3)
C80 0.047(4) 0.046(4) 0.039(4) 0.002(3) 0.002(3) 0.011(3)
C81 0.045(4) 0.051(4) 0.038(4) -0.009(3) -0.017(3) 0.014(3)
C82 0.038(4) 0.067(5) 0.056(4) 0.015(4) -0.023(3) -0.008(3)
C83 0.045(4) 0.055(5) 0.053(4) 0.024(3) -0.012(3) -0.011(3)
C84 0.032(3) 0.036(4) 0.039(3) 0.007(3) -0.001(3) -0.002(3)
C85 0.048(4) 0.033(4) 0.042(3) 0.008(3) 0.002(3) -0.004(3)
C86 0.039(4) 0.042(4) 0.056(4) -0.001(3) 0.010(3) 0.000(3)
C87 0.043(4) 0.038(4) 0.067(4) 0.008(3) 0.010(3) 0.007(3)
C88 0.099(7) 0.044(5) 0.081(6) 0.031(4) -0.005(5) 0.008(4)
C89 0.167(10) 0.053(5) 0.054(4) 0.020(4) -0.029(5) -0.007(5)
C90 0.122(8) 0.040(4) 0.050(4) 0.005(3) -0.028(4) -0.008(4)
C91 0.156(12) 0.055(6) 0.156(10) 0.019(6) 0.028(9) 0.025(6)
C92 0.179(9) 0.164(9) 0.141(8) 0.037(7) 0.031(7) 0.060(8)
C93 0.186(10) 0.181(9) 0.137(8) 0.037(7) 0.039(7) 0.078(8)
C94 0.134(9) 0.085(7) 0.085(6) 0.019(5) 0.054(6) 0.024(6)
N1 0.034(3) 0.028(3) 0.030(2) -0.006(2) -0.006(2) -0.002(2)
N2 0.032(3) 0.040(3) 0.026(2) 0.000(2) -0.002(2) -0.005(2)
N3 0.038(3) 0.034(3) 0.050(3) 0.005(2) -0.015(2) 0.002(2)
N4 0.036(3) 0.026(3) 0.039(3) -0.007(2) 0.008(2) 0.000(2)
N5 0.035(3) 0.028(3) 0.033(3) -0.003(2) -0.003(2) -0.003(2)
N6 0.041(3) 0.029(3) 0.039(3) 0.002(2) -0.001(2) -0.007(2)
O1 0.099(5) 0.048(3) 0.092(4) 0.007(3) 0.027(3) 0.011(3)

loop_
_atom_type_symbol
_atom_type_description
_atom_type_scat_dispersion_real
_atom_type_scat_dispersion_imag
_atom_type_scat_source
C C 0.0181 0.0091 'International Tables Vol C Tables 4.2.6.8 and 6.1.1.4'
H H 0.0000 0.0000 'International Tables Vol C Tables 4.2.6.8 and 6.1.1.4'
N N 0.0311 0.0180 'International Tables Vol C Tables 4.2.6.8 and 6.1.1.4'
O O 0.0492 0.0322 'International Tables Vol C Tables 4.2.6.8 and 6.1.1.4'

loop_
_geom_angle_atom_site_label_1
_geom_angle_atom_site_label_2
_geom_angle_atom_site_label_3
_geom_angle
_geom_angle_site_symmetry_1
_geom_angle_site_symmetry_3
C2 C1 C6 118.4(5) . .
C2 C1 C7 123.1(5) . .
C6 C1 C7 118.4(5) . .
C3 C2 C1 121.9(5) . .
C3 C2 H2 119.0 . .
C1 C2 H2 119.0 . .
C2 C3 C4 118.8(5) . .
C2 C3 C13 121.8(5) . .
C4 C3 C13 119.2(5) . .
C5 C4 C3 121.7(5) . .
C5 C4 H4 119.1 . .
C3 C4 H4 119.1 . .
C4 C5 C6 117.9(5) . .
C4 C5 C19 122.6(5) . .
C6 C5 C19 119.5(5) . .
C1 C6 C5 121.1(5) . .
C1 C6 H6 119.5 . .
C5 C6 H6 119.5 . .
C8 C7 C12 117.7(5) . .
C8 C7 C1 120.8(5) . .
C12 C7 C1 121.4(5) . .
C9 C8 C7 121.8(5) . .
C9 C8 H8 119.1 . .
C7 C8 H8 119.1 . .
C8 C9 C10 120.1(5) . .
C8 C9 H9 119.9 . .
C10 C9 H9 119.9 . .
C9 C10 C11 119.0(5) . .
C9 C10 N1 115.9(5) . .
C11 C10 N1 124.8(5) . .
C12 C11 C10 120.1(6) . .
C12 C11 H11 119.9 . .
C10 C11 H11 119.9 . .
C11 C12 C7 121.1(5) . .
C11 C12 H12 119.4 . .
C7 C12 H12 119.4 . .
C14 C13 C18 117.9(5) . .
C14 C13 C3 121.4(5) . .
C18 C13 C3 120.7(5) . .
C13 C14 C15 121.5(5) . .
C13 C14 H14 119.3 . .
C15 C14 H14 119.3 . .
C16 C15 C14 119.9(5) . .
C16 C15 H15 120.1 . .
C14 C15 H15 120.1 . .
C15 C16 C17 119.3(5) . .
C15 C16 N2 124.2(5) . .
C17 C16 N2 116.4(5) . .
C18 C17 C16 120.2(5) . .
C18 C17 H17 119.9 . .
C16 C17 H17 119.9 . .
C17 C18 C13 120.8(5) . .
C17 C18 H18 119.6 . .
C13 C18 H18 119.6 . .
C20 C19 C24 116.8(5) . .
C20 C19 C5 122.6(5) . .
C24 C19 C5 120.6(5) . .
C21 C20 C19 121.0(5) . .
C21 C20 H20 119.5 . .
C19 C20 H20 119.5 . .
C20 C21 C22 121.6(5) . .
C20 C21 H21 119.2 . .
C22 C21 H21 119.2 . .
C23 C22 C21 118.0(5) . .
C23 C22 N3 125.4(6) . .
C21 C22 N3 116.6(5) . .
C22 C23 C24 121.2(5) . .
C22 C23 H23 119.4 . .
C24 C23 H23 119.4 . .
C23 C24 C19 121.2(5) . .
C23 C24 H24 119.4 . .
C19 C24 H24 119.4 . .
N1 C25 C26 122.0(5) . .
N1 C25 H25 119.0 . .
C26 C25 H25 119.0 . .
C31 C26 C27 118.9(5) . .
C31 C26 C25 119.8(5) . .
C27 C26 C25 121.3(5) . .
C26 C27 C28 120.3(6) . .
C26 C27 H27 119.9 . .
C28 C27 H27 119.9 . .
C29 C28 C27 119.3(5) . .
C29 C28 H28 120.3 . .
C27 C28 H28 120.3 . .
C30 C29 C28 120.8(6) . .
C30 C29 H29 119.6 . .
C28 C29 H29 119.6 . .
C29 C30 C31 119.4(6) . .
C29 C30 H30 120.3 . .
C31 C30 H30 120.3 . .
C26 C31 C30 121.3(5) . .
C26 C31 H31 119.3 . .
C30 C31 H31 119.3 . .
N2 C32 C33 123.4(5) . .
N2 C32 H32 118.3 . .
C33 C32 H32 118.3 . .
C38 C33 C34 120.5(6) . .
C38 C33 C32 118.2(6) . .
C34 C33 C32 121.2(6) . .
C35 C34 C33 117.8(7) . .
C35 C34 H34 121.1 . .
C33 C34 H34 121.1 . .
C34 C35 C36 122.4(6) . .
C34 C35 H35 118.8 . .
C36 C35 H35 118.8 . .
C35 C36 C37 119.1(6) . .
C35 C36 H36 120.5 . .
C37 C36 H36 120.5 . .
C38 C37 C36 119.1(6) . .
C38 C37 H37 120.5 . .
C36 C37 H37 120.5 . .
C37 C38 C33 121.2(6) . .
C37 C38 H38 119.4 . .
C33 C38 H38 119.4 . .
N3 C39 C40 122.3(7) . .
N3 C39 H39 118.8 . .
C40 C39 H39 118.8 . .
C45 C40 C41 119.6(6) . .
C45 C40 C39 120.3(7) . .
C41 C40 C39 119.9(7) . .
C42 C41 C40 120.5(7) . .
C42 C41 H41 119.8 . .
C40 C41 H41 119.8 . .
C41 C42 C43 119.5(8) . .
C41 C42 H42 120.2 . .
C43 C42 H42 120.2 . .
C44 C43 C42 120.6(7) . .
C44 C43 H43 119.7 . .
C42 C43 H43 119.7 . .
C43 C44 C45 120.5(8) . .
C43 C44 H44 119.7 . .
C45 C44 H44 119.7 . .
C40 C45 C44 119.1(8) . .
C40 C45 H45 120.4 . .
C44 C45 H45 120.4 . .
C51 C46 C47 118.4(5) . .
C51 C46 C52 120.4(5) . .
C47 C46 C52 121.3(5) . .
C48 C47 C46 121.9(5) . .
C48 C47 H47 119.0 . .
C46 C47 H47 119.0 . .
C47 C48 C49 118.1(5) . .
C47 C48 C58 121.5(5) . .
C49 C48 C58 120.4(5) . .
C50 C49 C48 121.1(5) . .
C50 C49 H49 119.4 . .
C48 C49 H49 119.4 . .
C51 C50 C49 117.7(5) . .
C51 C50 C64 121.5(5) . .
C49 C50 C64 120.8(5) . .
C50 C51 C46 122.8(5) . .
C50 C51 H51 118.6 . .
C46 C51 H51 118.6 . .
C53 C52 C57 118.7(5) . .
C53 C52 C46 120.5(5) . .
C57 C52 C46 120.8(5) . .
C52 C53 C54 120.8(5) . .
C52 C53 H53 119.6 . .
C54 C53 H53 119.6 . .
C55 C54 C53 120.9(5) . .
C55 C54 H54 119.5 . .
C53 C54 H54 119.5 . .
C54 C55 C56 118.4(5) . .
C54 C55 N4 123.4(5) . .
C56 C55 N4 118.2(5) . .
C55 C56 C57 121.2(5) . .
C55 C56 H56 119.4 . .
C57 C56 H56 119.4 . .
C52 C57 C56 120.0(5) . .
C52 C57 H57 120.0 . .
C56 C57 H57 120.0 . .
C59 C58 C63 117.5(5) . .
C59 C58 C48 120.5(5) . .
C63 C58 C48 122.0(5) . .
C60 C59 C58 121.4(5) . .
C60 C59 H59 119.3 . .
C58 C59 H59 119.3 . .
C61 C60 C59 119.9(5) . .
C61 C60 H60 120.1 . .
C59 C60 H60 120.1 . .
C60 C61 C62 120.2(5) . .
C60 C61 N5 116.3(5) . .
C62 C61 N5 123.2(5) . .
C63 C62 C61 119.3(5) . .
C63 C62 H62 120.4 . .
C61 C62 H62 120.4 . .
C62 C63 C58 121.4(5) . .
C62 C63 H63 119.3 . .
C58 C63 H63 119.3 . .
C65 C64 C69 116.8(5) . .
C65 C64 C50 124.0(5) . .
C69 C64 C50 119.2(5) . .
C66 C65 C64 122.6(5) . .
C66 C65 H65 118.7 . .
C64 C65 H65 118.7 . .
C65 C66 C67 119.1(5) . .
C65 C66 H66 120.4 . .
C67 C66 H66 120.4 . .
C68 C67 C66 119.3(5) . .
C68 C67 N6 118.1(5) . .
C66 C67 N6 122.1(5) . .
C67 C68 C69 121.2(5) . .
C67 C68 H68 119.4 . .
C69 C68 H68 119.4 . .
C68 C69 C64 120.9(5) . .
C68 C69 H69 119.5 . .
C64 C69 H69 119.5 . .
N4 C70 C71 122.0(5) . .
N4 C70 H70 119.0 . .
C71 C70 H70 119.0 . .
C76 C71 C72 119.4(5) . .
C76 C71 C70 121.7(6) . .
C72 C71 C70 118.8(5) . .
C73 C72 C71 120.5(6) . .
C73 C72 H72 119.7 . .
C71 C72 H72 119.7 . .
C72 C73 C74 119.8(6) . .
C72 C73 H73 120.1 . .
C74 C73 H73 120.1 . .
C75 C74 C73 118.9(6) . .
C75 C74 H74 120.5 . .
C73 C74 H74 120.5 . .
C74 C75 C76 121.4(6) . .
C74 C75 H75 119.3 . .
C76 C75 H75 119.3 . .
C71 C76 C75 119.9(6) . .
C71 C76 H76 120.1 . .
C75 C76 H76 120.1 . .
N5 C77 C78 123.7(6) . .
N5 C77 H77 118.2 . .
C78 C77 H77 118.2 . .
C79 C78 C83 119.0(5) . .
C79 C78 C77 121.8(6) . .
C83 C78 C77 119.1(6) . .
C78 C79 C80 120.6(6) . .
C78 C79 H79 119.7 . .
C80 C79 H79 119.7 . .
C81 C80 C79 119.6(6) . .
C81 C80 H80 120.2 . .
C79 C80 H80 120.2 . .
C82 C81 C80 121.2(6) . .
C82 C81 H81 119.4 . .
C80 C81 H81 119.4 . .
C81 C82 C83 118.9(7) . .
C81 C82 H82 120.5 . .
C83 C82 H82 120.5 . .
C82 C83 C78 120.8(6) . .
C82 C83 H83 119.6 . .
C78 C83 H83 119.6 . .
N6 C84 C85 120.3(5) . .
N6 C84 H84 119.8 . .
C85 C84 H84 119.8 . .
C86 C85 C90 119.0(6) . .
C86 C85 C84 119.4(6) . .
C90 C85 C84 121.5(6) . .
C87 C86 C85 120.7(6) . .
C87 C86 H86 119.7 . .
C85 C86 H86 119.7 . .
C88 C87 C86 120.5(7) . .
C88 C87 H87 119.7 . .
C86 C87 H87 119.7 . .
C87 C88 C89 119.8(6) . .
C87 C88 H88 120.1 . .
C89 C88 H88 120.1 . .
C90 C89 C88 121.6(7) . .
C90 C89 H89 119.2 . .
C88 C89 H89 119.2 . .
C89 C90 C85 118.3(7) . .
C89 C90 H90 120.8 . .
C85 C90 H90 120.8 . .
C92 C91 H91A 109.5 . .
C92 C91 H91B 109.5 . .
H91A C91 H91B 109.5 . .
C92 C91 H91C 109.5 . .
H91A C91 H91C 109.5 . .
H91B C91 H91C 109.5 . .
C91 C92 O1 125.9(13) . .
C91 C92 H92A 105.8 . .
O1 C92 H92A 105.8 . .
C91 C92 H92B 105.8 . .
O1 C92 H92B 105.8 . .
H92A C92 H92B 106.2 . .
O1 C93 C94 125.7(12) . .
O1 C93 H93A 105.9 . .
C94 C93 H93A 105.9 . .
O1 C93 H93B 105.9 . .
C94 C93 H93B 105.9 . .
H93A C93 H93B 106.2 . .
C93 C94 H94A 109.5 . .
C93 C94 H94B 109.5 . .
H94A C94 H94B 109.5 . .
C93 C94 H94C 109.5 . .
H94A C94 H94C 109.5 . .
H94B C94 H94C 109.5 . .
C25 N1 C10 120.7(5) . .
C32 N2 C16 116.4(5) . .
C39 N3 C22 121.3(6) . .
C70 N4 C55 118.9(5) . .
C77 N5 C61 118.8(5) . .
C84 N6 C67 121.1(5) . .
C93 O1 C92 129.4(10) . .

loop_
_geom_bond_atom_site_label_1
_geom_bond_atom_site_label_2
_geom_bond_distance
_geom_bond_site_symmetry_2
C1 C2 1.385(7) .
C1 C6 1.399(8) .
C1 C7 1.481(8) .
C2 C3 1.379(8) .
C2 H2 0.9500 .
C3 C4 1.388(8) .
C3 C13 1.507(7) .
C4 C5 1.391(8) .
C4 H4 0.9500 .
C5 C6 1.409(8) .
C5 C19 1.470(8) .
C6 H6 0.9500 .
C7 C8 1.385(8) .
C7 C12 1.396(8) .
C8 C9 1.373(8) .
C8 H8 0.9500 .
C9 C10 1.390(8) .
C9 H9 0.9500 .
C10 C11 1.393(8) .
C10 N1 1.424(7) .
C11 C12 1.381(8) .
C11 H11 0.9500 .
C12 H12 0.9500 .
C13 C14 1.376(8) .
C13 C18 1.401(8) .
C14 C15 1.392(8) .
C14 H14 0.9500 .
C15 C16 1.383(8) .
C15 H15 0.9500 .
C16 C17 1.379(9) .
C16 N2 1.414(7) .
C17 C18 1.389(8) .
C17 H17 0.9500 .
C18 H18 0.9500 .
C19 C20 1.402(8) .
C19 C24 1.406(8) .
C20 C21 1.375(8) .
C20 H20 0.9500 .
C21 C22 1.385(8) .
C21 H21 0.9500 .
C22 C23 1.381(8) .
C22 N3 1.423(8) .
C23 C24 1.377(8) .
C23 H23 0.9500 .
C24 H24 0.9500 .
C25 N1 1.267(7) .
C25 C26 1.464(8) .
C25 H25 0.9500 .
C26 C31 1.381(8) .
C26 C27 1.392(8) .
C27 C28 1.398(8) .
C27 H27 0.9500 .
C28 C29 1.391(9) .
C28 H28 0.9500 .
C29 C30 1.370(9) .
C29 H29 0.9500 .
C30 C31 1.390(8) .
C30 H30 0.9500 .
C31 H31 0.9500 .
C32 N2 1.284(7) .
C32 C33 1.471(8) .
C32 H32 0.9500 .
C33 C38 1.385(9) .
C33 C34 1.400(9) .
C34 C35 1.378(9) .
C34 H34 0.9500 .
C35 C36 1.388(10) .
C35 H35 0.9500 .
C36 C37 1.401(9) .
C36 H36 0.9500 .
C37 C38 1.378(9) .
C37 H37 0.9500 .
C38 H38 0.9500 .
C39 N3 1.232(8) .
C39 C40 1.478(9) .
C39 H39 0.9500 .
C40 C45 1.375(11) .
C40 C41 1.402(10) .
C41 C42 1.369(10) .
C41 H41 0.9500 .
C42 C43 1.377(11) .
C42 H42 0.9500 .
C43 C44 1.365(12) .
C43 H43 0.9500 .
C44 C45 1.396(10) .
C44 H44 0.9500 .
C45 H45 0.9500 .
C46 C51 1.390(8) .
C46 C47 1.383(7) .
C46 C52 1.497(8) .
C47 C48 1.393(8) .
C47 H47 0.9500 .
C48 C49 1.411(8) .
C48 C58 1.478(7) .
C49 C50 1.410(7) .
C49 H49 0.9500 .
C50 C51 1.380(8) .
C50 C64 1.469(8) .
C51 H51 0.9500 .
C52 C53 1.388(8) .
C52 C57 1.389(8) .
C53 C54 1.390(7) .
C53 H53 0.9500 .
C54 C55 1.379(8) .
C54 H54 0.9500 .
C55 C56 1.389(8) .
C55 N4 1.397(7) .
C56 C57 1.398(7) .
C56 H56 0.9500 .
C57 H57 0.9500 .
C58 C59 1.394(8) .
C58 C63 1.393(8) .
C59 C60 1.393(8) .
C59 H59 0.9500 .
C60 C61 1.369(8) .
C60 H60 0.9500 .
C61 C62 1.394(8) .
C61 N5 1.430(7) .
C62 C63 1.393(8) .
C62 H62 0.9500 .
C63 H63 0.9500 .
C64 C65 1.389(8) .
C64 C69 1.421(8) .
C65 C66 1.385(8) .
C65 H65 0.9500 .
C66 C67 1.409(8) .
C66 H66 0.9500 .
C67 C68 1.374(8) .
C67 N6 1.418(7) .
C68 C69 1.376(8) .
C68 H68 0.9500 .
C69 H69 0.9500 .
C70 N4 1.298(7) .
C70 C71 1.458(8) .
C70 H70 0.9500 .
C71 C76 1.377(9) .
C71 C72 1.396(9) .
C72 C73 1.376(9) .
C72 H72 0.9500 .
C73 C74 1.393(9) .
C73 H73 0.9500 .
C74 C75 1.385(9) .
C74 H74 0.9500 .
C75 C76 1.371(9) .
C75 H75 0.9500 .
C76 H76 0.9500 .
C77 N5 1.274(8) .
C77 C78 1.458(8) .
C77 H77 0.9500 .
C78 C79 1.370(8) .
C78 C83 1.390(9) .
C79 C80 1.386(8) .
C79 H79 0.9500 .
C80 C81 1.375(9) .
C80 H80 0.9500 .
C81 C82 1.365(10) .
C81 H81 0.9500 .
C82 C83 1.390(9) .
C82 H82 0.9500 .
C83 H83 0.9500 .
C84 N6 1.266(7) .
C84 C85 1.484(8) .
C84 H84 0.9500 .
C85 C86 1.390(9) .
C85 C90 1.388(9) .
C86 C87 1.371(9) .
C86 H86 0.9500 .
C87 C88 1.337(10) .
C87 H87 0.9500 .
C88 C89 1.374(11) .
C88 H88 0.9500 .
C89 C90 1.380(10) .
C89 H89 0.9500 .
C90 H90 0.9500 .
C91 C92 1.289(15) .
C91 H91A 0.9800 .
C91 H91B 0.9800 .
C91 H91C 0.9800 .
C92 O1 1.387(14) .
C92 H92A 0.9900 .
C92 H92B 0.9900 .
C93 O1 1.264(13) .
C93 C94 1.380(14) .
C93 H93A 0.9900 .
C93 H93B 0.9900 .
C94 H94A 0.9800 .
C94 H94B 0.9800 .
C94 H94C 0.9800 .

loop_
_geom_torsion_atom_site_label_1
_geom_torsion_atom_site_label_2
_geom_torsion_atom_site_label_3
_geom_torsion_atom_site_label_4
_geom_torsion
_geom_torsion_site_symmetry_1
_geom_torsion_site_symmetry_2
_geom_torsion_site_symmetry_3
_geom_torsion_site_symmetry_4
C6 C1 C2 C3 -1.1(8) . . . .
C7 C1 C2 C3 175.6(5) . . . .
C1 C2 C3 C4 -2.9(8) . . . .
C1 C2 C3 C13 -178.2(5) . . . .
C2 C3 C4 C5 3.9(8) . . . .
C13 C3 C4 C5 179.4(5) . . . .
C3 C4 C5 C6 -1.0(8) . . . .
C3 C4 C5 C19 -179.2(5) . . . .
C2 C1 C6 C5 4.1(8) . . . .
C7 C1 C6 C5 -172.7(5) . . . .
C4 C5 C6 C1 -3.1(8) . . . .
C19 C5 C6 C1 175.2(5) . . . .
C2 C1 C7 C8 -146.3(5) . . . .
C6 C1 C7 C8 30.3(8) . . . .
C2 C1 C7 C12 32.3(8) . . . .
C6 C1 C7 C12 -151.1(5) . . . .
C12 C7 C8 C9 0.1(8) . . . .
C1 C7 C8 C9 178.7(5) . . . .
C7 C8 C9 C10 1.4(9) . . . .
C8 C9 C10 C11 -2.6(8) . . . .
C8 C9 C10 N1 -176.5(5) . . . .
C9 C10 C11 C12 2.3(8) . . . .
N1 C10 C11 C12 175.6(5) . . . .
C10 C11 C12 C7 -0.7(8) . . . .
C8 C7 C12 C11 -0.5(8) . . . .
C1 C7 C12 C11 -179.0(5) . . . .
C2 C3 C13 C14 29.8(8) . . . .
C4 C3 C13 C14 -145.5(6) . . . .
C2 C3 C13 C18 -151.3(5) . . . .
C4 C3 C13 C18 33.4(8) . . . .
C18 C13 C14 C15 -3.1(8) . . . .
C3 C13 C14 C15 175.8(5) . . . .
C13 C14 C15 C16 -2.4(9) . . . .
C14 C15 C16 C17 7.5(9) . . . .
C14 C15 C16 N2 -173.0(5) . . . .
C15 C16 C17 C18 -7.2(9) . . . .
N2 C16 C17 C18 173.3(5) . . . .
C16 C17 C18 C13 1.6(8) . . . .
C14 C13 C18 C17 3.5(8) . . . .
C3 C13 C18 C17 -175.5(5) . . . .
C4 C5 C19 C20 -34.3(8) . . . .
C6 C5 C19 C20 147.5(6) . . . .
C4 C5 C19 C24 143.5(6) . . . .
C6 C5 C19 C24 -34.7(8) . . . .
C24 C19 C20 C21 1.9(8) . . . .
C5 C19 C20 C21 179.8(5) . . . .
C19 C20 C21 C22 -0.5(9) . . . .
C20 C21 C22 C23 0.6(8) . . . .
C20 C21 C22 N3 179.9(5) . . . .
C21 C22 C23 C24 -2.2(9) . . . .
N3 C22 C23 C24 178.5(6) . . . .
C22 C23 C24 C19 3.8(9) . . . .
C20 C19 C24 C23 -3.5(9) . . . .
C5 C19 C24 C23 178.5(6) . . . .
N1 C25 C26 C31 170.0(5) . . . .
N1 C25 C26 C27 -7.6(9) . . . .
C31 C26 C27 C28 2.6(10) . . . .
C25 C26 C27 C28 -179.7(6) . . . .
C26 C27 C28 C29 -1.7(11) . . . .
C27 C28 C29 C30 0.9(11) . . . .
C28 C29 C30 C31 -1.0(10) . . . .
C27 C26 C31 C30 -2.8(9) . . . .
C25 C26 C31 C30 179.5(5) . . . .
C29 C30 C31 C26 2.0(9) . . . .
N2 C32 C33 C38 -177.4(6) . . . .
N2 C32 C33 C34 -1.6(9) . . . .
C38 C33 C34 C35 -0.9(9) . . . .
C32 C33 C34 C35 -176.7(6) . . . .
C33 C34 C35 C36 0.0(11) . . . .
C34 C35 C36 C37 0.2(11) . . . .
C35 C36 C37 C38 0.6(11) . . . .
C36 C37 C38 C33 -1.6(11) . . . .
C34 C33 C38 C37 1.8(10) . . . .
C32 C33 C38 C37 177.6(6) . . . .
N3 C39 C40 C45 -176.0(7) . . . .
N3 C39 C40 C41 -0.2(11) . . . .
C45 C40 C41 C42 -0.5(11) . . . .
C39 C40 C41 C42 -176.3(6) . . . .
C40 C41 C42 C43 0.5(10) . . . .
C41 C42 C43 C44 -2.0(11) . . . .
C42 C43 C44 C45 3.4(12) . . . .
C41 C40 C45 C44 1.8(12) . . . .
C39 C40 C45 C44 177.6(7) . . . .
C43 C44 C45 C40 -3.3(13) . . . .
C51 C46 C47 C48 -0.3(8) . . . .
C52 C46 C47 C48 179.5(5) . . . .
C46 C47 C48 C49 -1.0(8) . . . .
C46 C47 C48 C58 -179.4(5) . . . .
C47 C48 C49 C50 -0.3(8) . . . .
C58 C48 C49 C50 178.0(5) . . . .
C48 C49 C50 C51 3.0(8) . . . .
C48 C49 C50 C64 -175.0(5) . . . .
C49 C50 C51 C46 -4.5(8) . . . .
C64 C50 C51 C46 173.5(5) . . . .
C47 C46 C51 C50 3.2(8) . . . .
C52 C46 C51 C50 -176.7(5) . . . .
C51 C46 C52 C53 -28.5(8) . . . .
C47 C46 C52 C53 151.7(5) . . . .
C51 C46 C52 C57 150.8(5) . . . .
C47 C46 C52 C57 -29.0(8) . . . .
C57 C52 C53 C54 0.6(8) . . . .
C46 C52 C53 C54 179.9(5) . . . .
C52 C53 C54 C55 0.4(8) . . . .
C53 C54 C55 C56 -0.7(8) . . . .
C53 C54 C55 N4 177.4(5) . . . .
C54 C55 C56 C57 -0.1(8) . . . .
N4 C55 C56 C57 -178.3(5) . . . .
C53 C52 C57 C56 -1.4(8) . . . .
C46 C52 C57 C56 179.3(5) . . . .
C55 C56 C57 C52 1.2(8) . . . .
C47 C48 C58 C59 -32.9(8) . . . .
C49 C48 C58 C59 148.8(5) . . . .
C47 C48 C58 C63 145.6(6) . . . .
C49 C48 C58 C63 -32.8(8) . . . .
C63 C58 C59 C60 -3.6(8) . . . .
C48 C58 C59 C60 174.9(5) . . . .
C58 C59 C60 C61 -1.8(9) . . . .
C59 C60 C61 C62 4.8(9) . . . .
C59 C60 C61 N5 -169.7(5) . . . .
C60 C61 C62 C63 -2.3(8) . . . .
N5 C61 C62 C63 171.8(5) . . . .
C61 C62 C63 C58 -3.3(8) . . . .
C59 C58 C63 C62 6.2(8) . . . .
C48 C58 C63 C62 -172.3(5) . . . .
C51 C50 C64 C65 149.2(6) . . . .
C49 C50 C64 C65 -32.9(8) . . . .
C51 C50 C64 C69 -30.1(8) . . . .
C49 C50 C64 C69 147.8(5) . . . .
C69 C64 C65 C66 -0.5(8) . . . .
C50 C64 C65 C66 -179.8(5) . . . .
C64 C65 C66 C67 0.2(9) . . . .
C65 C66 C67 C68 2.0(8) . . . .
C65 C66 C67 N6 173.7(5) . . . .
C66 C67 C68 C69 -4.0(9) . . . .
N6 C67 C68 C69 -176.0(6) . . . .
C67 C68 C69 C64 3.8(9) . . . .
C65 C64 C69 C68 -1.5(8) . . . .
C50 C64 C69 C68 177.9(5) . . . .
N4 C70 C71 C76 8.6(9) . . . .
N4 C70 C71 C72 -173.3(6) . . . .
C76 C71 C72 C73 2.4(10) . . . .
C70 C71 C72 C73 -175.8(6) . . . .
C71 C72 C73 C74 -1.4(10) . . . .
C72 C73 C74 C75 0.8(9) . . . .
C73 C74 C75 C76 -1.1(9) . . . .
C72 C71 C76 C75 -2.6(9) . . . .
C70 C71 C76 C75 175.5(6) . . . .
C74 C75 C76 C71 2.0(9) . . . .
N5 C77 C78 C79 3.4(9) . . . .
N5 C77 C78 C83 179.8(6) . . . .
C83 C78 C79 C80 -0.5(9) . . . .
C77 C78 C79 C80 175.9(6) . . . .
C78 C79 C80 C81 2.1(9) . . . .
C79 C80 C81 C82 -2.7(10) . . . .
C80 C81 C82 C83 1.6(11) . . . .
C81 C82 C83 C78 0.1(12) . . . .
C79 C78 C83 C82 -0.6(10) . . . .
C77 C78 C83 C82 -177.1(7) . . . .
N6 C84 C85 C86 178.5(6) . . . .
N6 C84 C85 C90 1.1(10) . . . .
C90 C85 C86 C87 -0.4(10) . . . .
C84 C85 C86 C87 -177.9(6) . . . .
C85 C86 C87 C88 -0.6(10) . . . .
C86 C87 C88 C89 1.7(13) . . . .
C87 C88 C89 C90 -1.8(16) . . . .
C88 C89 C90 C85 0.9(16) . . . .
C86 C85 C90 C89 0.2(13) . . . .
C84 C85 C90 C89 177.7(8) . . . .
C26 C25 N1 C10 -177.6(5) . . . .
C9 C10 N1 C25 -155.7(5) . . . .
C11 C10 N1 C25 30.7(8) . . . .
C33 C32 N2 C16 174.1(5) . . . .
C15 C16 N2 C32 40.6(8) . . . .
C17 C16 N2 C32 -139.9(6) . . . .
C40 C39 N3 C22 175.8(6) . . . .
C23 C22 N3 C39 7.1(10) . . . .
C21 C22 N3 C39 -172.1(6) . . . .
C71 C70 N4 C55 -176.0(5) . . . .
C54 C55 N4 C70 39.5(8) . . . .
C56 C55 N4 C70 -142.4(6) . . . .
C78 C77 N5 C61 -174.2(5) . . . .
C60 C61 N5 C77 140.2(6) . . . .
C62 C61 N5 C77 -34.2(8) . . . .
C85 C84 N6 C67 -174.1(5) . . . .
C68 C67 N6 C84 -152.4(6) . . . .
C66 C67 N6 C84 35.8(9) . . . .
C94 C93 O1 C92 -173.8(16) . . . .
C91 C92 O1 C93 -174.0(18) . . . .
